data_2232022
loop_
_publ_author_name
'Khan, Islam Ullah'
'Mahmood, Ayyaz'
'Arshad, Muhammad Nadeem'
'Shahzad, Sohail Anjum'

_publ_section_title
;
 1-Azido-<i>N</i>'-(phenylsulfonyl)methanimidamide
;
_journal_coeditor_code PV2447
_journal_issue 10
_journal_name_full 'Acta Crystallographica Section E'
_journal_page_first o2703
_journal_paper_doi 10.1107/S1600536811037718
_journal_volume 67
_journal_year 2011
_chemical_formula_iupac 'C7 H7 N5 O2 S'
_chemical_formula_moiety 'C7 H7 N5 O2 S'
_chemical_formula_sum 'C7 H7 N5 O2 S'
_chemical_formula_weight 225.24
_chemical_name_common
;
<i>N</i>'-(phenylsulfonyl)carbamimidic azide
;
_chemical_name_systematic
;
1-azido-<i>N</i>'-(phenylsulfonyl)methanimidamide
;
_space_group_IT_number 2
_symmetry_cell_setting triclinic
_symmetry_space_group_name_Hall '-P 1'
_symmetry_space_group_name_H-M 'P -1'
_atom_sites_solution_hydrogens geom
_atom_sites_solution_primary direct
_atom_sites_solution_secondary difmap
_audit_creation_method SHELXL-97
_cell_angle_alpha 90.2670(10)
_cell_angle_beta 98.9970(10)
_cell_angle_gamma 110.3580(10)
_cell_formula_units_Z 2
_cell_length_a 7.0399(2)
_cell_length_b 7.1714(2)
_cell_length_c 10.3670(3)
_cell_measurement_reflns_used 6153
_cell_measurement_temperature 296(2)
_cell_measurement_theta_max 28.49
_cell_measurement_theta_min 3.04
_cell_volume 483.67(2)
_computing_cell_refinement 'SAINT (Bruker, 2007)'
_computing_data_collection 'APEX2 (Bruker, 2007)'
_computing_data_reduction 'SAINT (Bruker, 2007)'
_computing_molecular_graphics 'PLATON (Spek, 2009)'
_computing_publication_material 'WinGX (Farrugia, 1999)'
_computing_structure_refinement 'SHELXL97 (Sheldrick, 2008)'
_computing_structure_solution 'SHELXS97 (Sheldrick, 2008)'
_diffrn_ambient_temperature 296(2)
_diffrn_measured_fraction_theta_full 0.997
_diffrn_measured_fraction_theta_max 0.989
_diffrn_measurement_device_type 'Bruker APEXII CCD'
_diffrn_measurement_method '\f and \w'
_diffrn_radiation_monochromator graphite
_diffrn_radiation_source 'fine-focus sealed tube'
_diffrn_radiation_type MoK\a
_diffrn_radiation_wavelength 0.71073
_diffrn_reflns_av_R_equivalents 0.0247
_diffrn_reflns_av_sigmaI/netI 0.0193
_diffrn_reflns_limit_h_max 9
_diffrn_reflns_limit_h_min -8
_diffrn_reflns_limit_k_max 9
_diffrn_reflns_limit_k_min -9
_diffrn_reflns_limit_l_max 13
_diffrn_reflns_limit_l_min -13
_diffrn_reflns_number 8598
_diffrn_reflns_theta_full 26.00
_diffrn_reflns_theta_max 28.49
_diffrn_reflns_theta_min 3.04
_exptl_absorpt_coefficient_mu 0.322
_exptl_absorpt_correction_T_max 0.9623
_exptl_absorpt_correction_T_min 0.8955
_exptl_absorpt_correction_type multi-scan
_exptl_absorpt_process_details '(SADABS; Bruker, 2007)'
_exptl_crystal_colour colourless
_exptl_crystal_density_diffrn 1.547
_exptl_crystal_density_method 'not measured'
_exptl_crystal_description Plate
_exptl_crystal_F_000 232
_exptl_crystal_size_max 0.35
_exptl_crystal_size_mid 0.31
_exptl_crystal_size_min 0.12
_refine_diff_density_max 0.298
_refine_diff_density_min -0.296
_refine_ls_extinction_coef 0.178(13)
_refine_ls_extinction_expression Fc^*^=kFc[1+0.001xFc^2^\l^3^/sin(2\q)]^-1/4^
_refine_ls_extinction_method 'SHELXL97 (Sheldrick, 2008)'
_refine_ls_goodness_of_fit_ref 1.056
_refine_ls_hydrogen_treatment mixed
_refine_ls_matrix_type full
_refine_ls_number_parameters 143
_refine_ls_number_reflns 2422
_refine_ls_number_restraints 3
_refine_ls_restrained_S_all 1.057
_refine_ls_R_factor_all 0.0341
_refine_ls_R_factor_gt 0.0315
_refine_ls_shift/su_max 0.000
_refine_ls_shift/su_mean 0.000
_refine_ls_structure_factor_coef Fsqd
_refine_ls_weighting_details 'calc w=1/[\s^2^(Fo^2^)+(0.0590P)^2^+0.1064P] where P=(Fo^2^+2Fc^2^)/3'
_refine_ls_weighting_scheme calc
_refine_ls_wR_factor_gt 0.0943
_refine_ls_wR_factor_ref 0.0973
_reflns_number_gt 2246
_reflns_number_total 2422
_reflns_threshold_expression I>2\s(I)
_cod_data_source_file pv2447.cif
_cod_data_source_block I
_cod_original_sg_symbol_H-M 'P -1 '
_cod_database_code 2232022
_cod_database_fobs_code 2232022

loop_
_symmetry_equiv_pos_as_xyz
'x, y, z'
'-x, -y, -z'

loop_
_atom_site_type_symbol
_atom_site_label
_atom_site_fract_x
_atom_site_fract_y
_atom_site_fract_z
_atom_site_U_iso_or_equiv
_atom_site_adp_type
_atom_site_calc_flag
_atom_site_refinement_flags
_atom_site_occupancy
_atom_site_symmetry_multiplicity
S S1 0.29872(4) 0.66106(4) 0.14334(3) 0.03096(13) Uani d . 1 1
O O1 0.22775(17) 0.82450(15) 0.15249(12) 0.0501(3) Uani d . 1 1
O O2 0.37880(15) 0.63793(15) 0.02689(9) 0.0407(2) Uani d . 1 1
N N4 -0.18866(18) 0.17258(17) 0.21333(12) 0.0412(3) Uani d . 1 1
N N3 -0.05785(18) 0.12367(17) 0.16650(12) 0.0406(3) Uani d . 1 1
C C7 0.10971(19) 0.28677(17) 0.14142(11) 0.0297(2) Uani d . 1 1
N N1 0.11035(16) 0.46635(15) 0.16629(10) 0.0318(2) Uani d . 1 1
N N2 0.24609(19) 0.22835(17) 0.09706(13) 0.0405(3) Uani d D 1 1
H H2N 0.346(2) 0.310(2) 0.0691(19) 0.061 Uiso d D 1 1
H H1N 0.230(3) 0.1058(15) 0.096(2) 0.061 Uiso d D 1 1
N N5 -0.3157(2) 0.1915(2) 0.25610(18) 0.0632(4) Uani d . 1 1
C C1 0.49613(19) 0.69027(18) 0.27813(12) 0.0317(3) Uani d . 1 1
C C2 0.6735(2) 0.6594(2) 0.26000(14) 0.0415(3) Uani d . 1 1
H H2 0.6882 0.6209 0.1775 0.050 Uiso calc R 1 1
C C3 0.8287(3) 0.6865(3) 0.36578(18) 0.0598(5) Uani d . 1 1
H H3 0.9484 0.6653 0.3549 0.072 Uiso calc R 1 1
C C4 0.8055(3) 0.7449(3) 0.48716(18) 0.0676(5) Uani d . 1 1
H H4 0.9109 0.7641 0.5579 0.081 Uiso calc R 1 1
C C6 0.4725(3) 0.7480(3) 0.40091(15) 0.0498(4) Uani d . 1 1
H H6 0.3525 0.7680 0.4125 0.060 Uiso calc R 1 1
C C5 0.6289(3) 0.7752(3) 0.50550(17) 0.0650(5) Uani d . 1 1
H H5 0.6150 0.8141 0.5882 0.078 Uiso calc R 1 1

loop_
_atom_site_aniso_label
_atom_site_aniso_U_11
_atom_site_aniso_U_22
_atom_site_aniso_U_33
_atom_site_aniso_U_12
_atom_site_aniso_U_13
_atom_site_aniso_U_23
S1 0.03183(19) 0.02277(18) 0.04005(19) 0.01043(12) 0.00916(12) 0.00792(11)
O1 0.0508(6) 0.0279(5) 0.0787(8) 0.0209(5) 0.0146(5) 0.0126(5)
O2 0.0400(5) 0.0447(6) 0.0364(5) 0.0115(4) 0.0113(4) 0.0105(4)
N4 0.0348(6) 0.0323(6) 0.0514(7) 0.0040(5) 0.0105(5) 0.0104(5)
N3 0.0391(6) 0.0269(5) 0.0526(7) 0.0052(5) 0.0138(5) 0.0038(5)
C7 0.0306(6) 0.0250(5) 0.0314(5) 0.0078(4) 0.0040(4) 0.0044(4)
N1 0.0294(5) 0.0253(5) 0.0416(5) 0.0092(4) 0.0095(4) 0.0040(4)
N2 0.0444(7) 0.0260(5) 0.0560(7) 0.0136(5) 0.0194(5) 0.0053(5)
N5 0.0470(8) 0.0558(9) 0.0908(11) 0.0143(7) 0.0320(8) 0.0185(8)
C1 0.0327(6) 0.0232(5) 0.0370(6) 0.0058(4) 0.0086(5) 0.0025(4)
C2 0.0364(7) 0.0482(8) 0.0397(6) 0.0144(6) 0.0074(5) -0.0006(6)
C3 0.0377(8) 0.0830(13) 0.0552(9) 0.0204(8) 0.0000(7) 0.0004(9)
C4 0.0518(10) 0.0894(15) 0.0448(8) 0.0108(10) -0.0068(7) -0.0014(8)
C6 0.0487(8) 0.0557(9) 0.0453(8) 0.0155(7) 0.0158(6) -0.0042(7)
C5 0.0696(12) 0.0791(13) 0.0376(7) 0.0152(10) 0.0099(8) -0.0089(8)

loop_
_atom_type_symbol
_atom_type_description
_atom_type_scat_dispersion_real
_atom_type_scat_dispersion_imag
_atom_type_scat_source
C C 0.0033 0.0016 'International Tables Vol C Tables 4.2.6.8 and 6.1.1.4'
H H 0.0000 0.0000 'International Tables Vol C Tables 4.2.6.8 and 6.1.1.4'
N N 0.0061 0.0033 'International Tables Vol C Tables 4.2.6.8 and 6.1.1.4'
O O 0.0106 0.0060 'International Tables Vol C Tables 4.2.6.8 and 6.1.1.4'
S S 0.1246 0.1234 'International Tables Vol C Tables 4.2.6.8 and 6.1.1.4'

loop_
_geom_angle_atom_site_label_1
_geom_angle_atom_site_label_2
_geom_angle_atom_site_label_3
_geom_angle
O1 S1 O2 117.23(7)
O1 S1 N1 105.53(6)
O2 S1 N1 112.47(6)
O1 S1 C1 107.62(7)
O2 S1 C1 107.32(6)
N1 S1 C1 106.07(6)
N5 N4 N3 171.37(15)
N4 N3 C7 113.51(11)
N1 C7 N2 130.53(12)
N1 C7 N3 118.15(11)
N2 C7 N3 111.31(11)
C7 N1 S1 121.29(9)
C7 N2 H2N 120.8(13)
C7 N2 H1N 118.7(13)
H2N N2 H1N 120.5(18)
C2 C1 C6 120.81(13)
C2 C1 S1 119.80(10)
C6 C1 S1 119.38(11)
C1 C2 C3 119.31(14)
C1 C2 H2 120.3
C3 C2 H2 120.3
C4 C3 C2 119.78(16)
C4 C3 H3 120.1
C2 C3 H3 120.1
C5 C4 C3 121.01(17)
C5 C4 H4 119.5
C3 C4 H4 119.5
C5 C6 C1 119.30(15)
C5 C6 H6 120.4
C1 C6 H6 120.4
C4 C5 C6 119.79(16)
C4 C5 H5 120.1
C6 C5 H5 120.1

loop_
_geom_bond_atom_site_label_1
_geom_bond_atom_site_label_2
_geom_bond_distance
S1 O1 1.4330(10)
S1 O2 1.4419(10)
S1 N1 1.6057(11)
S1 C1 1.7650(13)
N4 N5 1.1055(19)
N4 N3 1.2529(17)
N3 C7 1.4022(16)
C7 N1 1.3105(15)
C7 N2 1.3134(16)
N2 H2N 0.837(9)
N2 H1N 0.846(9)
C1 C2 1.3811(19)
C1 C6 1.3885(18)
C2 C3 1.382(2)
C2 H2 0.9300
C3 C4 1.376(3)
C3 H3 0.9300
C4 C5 1.375(3)
C4 H4 0.9300
C6 C5 1.379(3)
C6 H6 0.9300
C5 H5 0.9300

loop_
_geom_hbond_atom_site_label_D
_geom_hbond_atom_site_label_H
_geom_hbond_atom_site_label_A
_geom_hbond_site_symmetry_A
_geom_hbond_distance_DH
_geom_hbond_distance_HA
_geom_hbond_distance_DA
_geom_hbond_angle_DHA
N2 H1N O1 1_545 0.846(9) 2.099(11) 2.9177(15) 162.8(19)
N2 H2N O2 2_665 0.837(9) 2.233(13) 2.9757(15) 147.8(18)
N2 H2N O2 . 0.837(9) 2.330(17) 2.8901(15) 124.7(16)

loop_
_geom_torsion_atom_site_label_1
_geom_torsion_atom_site_label_2
_geom_torsion_atom_site_label_3
_geom_torsion_atom_site_label_4
_geom_torsion
N4 N3 C7 N1 -1.19(18)
N4 N3 C7 N2 177.67(12)
N2 C7 N1 S1 0.0(2)
N3 C7 N1 S1 178.63(9)
O1 S1 N1 C7 167.67(11)
O2 S1 N1 C7 38.71(12)
C1 S1 N1 C7 -78.31(11)
O1 S1 C1 C2 -136.24(12)
O2 S1 C1 C2 -9.24(13)
N1 S1 C1 C2 111.19(12)
O1 S1 C1 C6 42.49(13)
O2 S1 C1 C6 169.50(11)
N1 S1 C1 C6 -70.08(12)
C6 C1 C2 C3 0.0(2)
S1 C1 C2 C3 178.76(13)
C1 C2 C3 C4 -0.5(3)
C2 C3 C4 C5 0.6(3)
C2 C1 C6 C5 0.2(2)
S1 C1 C6 C5 -178.49(14)
C3 C4 C5 C6 -0.3(4)
C1 C6 C5 C4 -0.1(3)
